data_7227088
loop_
_publ_author_name
'Young, Jonathon'
'Sch\"afer, Christian'
'Solan, Agnes'
'Baldrica, Anthony'
'Belcher, Miranda'
'Ni\,sanci, Bilal'
'Wheeler, Kraig A.'
'R. Trivedi, Evan'
'T\"or\"ok, B\'ela'
'Dembinski, Roman'

_publ_section_title
;
 Regioselective &#x201C;hydroamination&#x201D; of alk-3-ynones with
 non-symmetrical o-phenylenediamines. Synthesis of diversely substituted
 3H-1,5-benzodiazepines via (Z)-3-amino-2-alkenones
;
_journal_issue 108
_journal_name_full 'RSC Adv.'
_journal_page_first 107081
_journal_paper_doi 10.1039/C6RA24291J
_journal_volume 6
_journal_year 2016
_chemical_formula_moiety 'C23 H19 N3 O2'
_chemical_formula_sum 'C23 H19 N3 O2'
_chemical_formula_weight 369.41
_space_group_crystal_system orthorhombic
_space_group_IT_number 33
_space_group_name_Hall 'P 2c -2n'
_space_group_name_H-M_alt 'P n a 21'
_symmetry_space_group_name_Hall 'P 2c -2n'
_symmetry_space_group_name_H-M 'P n a 21'
_atom_sites_solution_hydrogens geom
_audit_creation_method SHELXL-2014/7
_audit_update_record
;
2016-10-05 deposited with the CCDC.
2016-10-24 downloaded from the CCDC.
;
_cell_angle_alpha 90
_cell_angle_beta 90
_cell_angle_gamma 90
_cell_formula_units_Z 4
_cell_length_a 21.4737(10)
_cell_length_b 16.0302(8)
_cell_length_c 5.5546(3)
_cell_measurement_reflns_used 4714
_cell_measurement_temperature 100(2)
_cell_measurement_theta_max 67.609
_cell_measurement_theta_min 3.440
_cell_volume 1912.05(17)
_computing_cell_refinement APEX2
_computing_data_collection 'APEX2 (Bruker, 2013)'
_computing_data_reduction
;
TWINABS (Bruker, 2012) and XPREP (Bruker, 2013)
;
_computing_molecular_graphics 'XSEED (Barbour, 2001)'
_computing_publication_material 'XSEED (Barbour, 2001)'
_computing_structure_refinement 'SHELXL-2014/7 (Sheldrick, 2014)'
_diffrn_ambient_temperature 100(2)
_diffrn_detector_area_resol_mean 8.33
_diffrn_measured_fraction_theta_full 1.000
_diffrn_measured_fraction_theta_max 1.000
_diffrn_measurement_device_type 'Bruker APEXII CCD'
_diffrn_measurement_method 'phi and omega scans'
_diffrn_radiation_type CuK\a
_diffrn_radiation_wavelength 1.54178
_diffrn_reflns_av_R_equivalents 0.1073
_diffrn_reflns_av_unetI/netI 0.0545
_diffrn_reflns_Laue_measured_fraction_full 1.000
_diffrn_reflns_Laue_measured_fraction_max 1.000
_diffrn_reflns_limit_h_max 23
_diffrn_reflns_limit_h_min -25
_diffrn_reflns_limit_k_max 19
_diffrn_reflns_limit_k_min -19
_diffrn_reflns_limit_l_max 6
_diffrn_reflns_limit_l_min -6
_diffrn_reflns_number 28119
_diffrn_reflns_point_group_measured_fraction_full 0.994
_diffrn_reflns_point_group_measured_fraction_max 0.993
_diffrn_reflns_theta_full 67.679
_diffrn_reflns_theta_max 68.220
_diffrn_reflns_theta_min 3.440
_exptl_absorpt_coefficient_mu 0.668
_exptl_absorpt_correction_T_max 0.753
_exptl_absorpt_correction_T_min 0.670
_exptl_absorpt_correction_type multi-scan
_exptl_absorpt_process_details 'SADABS-2014/5, Bruker AXS'
_exptl_crystal_colour 'light yellow'
_exptl_crystal_density_diffrn 1.283
_exptl_crystal_description 'transparent rod'
_exptl_crystal_F_000 776
_exptl_crystal_size_max 0.449
_exptl_crystal_size_mid 0.110
_exptl_crystal_size_min 0.091
_refine_diff_density_max 0.141
_refine_diff_density_min -0.196
_refine_diff_density_rms 0.041
_refine_ls_abs_structure_details
;
 Flack x determined using 881 quotients [(I+)-(I-)]/[(I+)+(I-)]
 (Parsons, Flack and Wagner, Acta Cryst. B69 (2013) 249-259).
;
_refine_ls_abs_structure_Flack -0.2(2)
_refine_ls_extinction_method none
_refine_ls_goodness_of_fit_ref 0.997
_refine_ls_hydrogen_treatment constr
_refine_ls_matrix_type full
_refine_ls_number_parameters 254
_refine_ls_number_reflns 3485
_refine_ls_number_restraints 1
_refine_ls_restrained_S_all 0.997
_refine_ls_R_factor_all 0.0760
_refine_ls_R_factor_gt 0.0472
_refine_ls_shift/su_max 0.000
_refine_ls_shift/su_mean 0.000
_refine_ls_structure_factor_coef Fsqd
_refine_ls_weighting_details 'w=1/[\s^2^(Fo^2^)+(0.0630P)^2^] where P=(Fo^2^+2Fc^2^)/3'
_refine_ls_weighting_scheme calc
_refine_ls_wR_factor_gt 0.1067
_refine_ls_wR_factor_ref 0.1208
_reflns_Friedel_coverage 0.786
_reflns_Friedel_fraction_full 0.986
_reflns_Friedel_fraction_max 0.984
_reflns_number_gt 2506
_reflns_number_total 3485
_reflns_threshold_expression 'I > 2\s(I)'
_cod_data_source_file c6ra24291j2.cif
_cod_data_source_block demb33
_cod_database_code 7227088
_shelx_shelxl_version_number 2014/7
_shelx_space_group_comment
;
The symmetry employed for this shelxl refinement is uniquely defined
by the following loop, which should always be used as a source of
symmetry information in preference to the above space-group names.
They are only intended as comments.
;
_shelx_estimated_absorpt_t_min 0.753
_shelx_estimated_absorpt_t_max 0.942

loop_
_space_group_symop_operation_xyz
'x, y, z'
'-x, -y, z+1/2'
'-x+1/2, y+1/2, z+1/2'
'x+1/2, -y+1/2, z'

loop_
_atom_site_label
_atom_site_type_symbol
_atom_site_fract_x
_atom_site_fract_y
_atom_site_fract_z
_atom_site_U_iso_or_equiv
_atom_site_adp_type
_atom_site_occupancy
_atom_site_site_symmetry_order
_atom_site_calc_flag
_atom_site_refinement_flags_posn
_atom_site_refinement_flags_adp
O1 O 0.91318(14) 0.26405(19) 0.7521(7) 0.0728(9) Uani 1 1 d . .
O2 O 0.82867(13) 0.21890(17) 0.5777(6) 0.0652(8) Uani 1 1 d . .
N1 N 0.89334(13) 0.53085(18) -0.0776(6) 0.0479(8) Uani 1 1 d . .
N5 N 0.78961(13) 0.40461(18) -0.1098(6) 0.0482(8) Uani 1 1 d . .
N7 N 0.87247(16) 0.2675(2) 0.5928(7) 0.0567(9) Uani 1 1 d . .
C2 C 0.84635(16) 0.5733(2) -0.1578(8) 0.0459(9) Uani 1 1 d . .
C3 C 0.78161(15) 0.5552(2) -0.0615(8) 0.0483(9) Uani 1 1 d . .
H3A H 0.7821 0.5502 0.1162 0.058 Uiso 1 1 calc R U
H3B H 0.7521 0.5997 -0.1080 0.058 Uiso 1 1 calc R U
C4 C 0.76404(16) 0.4732(2) -0.1771(7) 0.0456(9) Uani 1 1 d . .
C6 C 0.83431(16) 0.3394(2) 0.2344(8) 0.0475(9) Uani 1 1 d . .
H6 H 0.8032 0.2975 0.2210 0.057 Uiso 1 1 calc R U
C7 C 0.87839(16) 0.3351(2) 0.4142(7) 0.0475(9) Uani 1 1 d . .
C8 C 0.92729(17) 0.3917(2) 0.4309(8) 0.0551(10) Uani 1 1 d . .
H8 H 0.9577 0.3866 0.5543 0.066 Uiso 1 1 calc R U
C9 C 0.93071(17) 0.4549(2) 0.2651(8) 0.0526(10) Uani 1 1 d . .
H9 H 0.9649 0.4925 0.2705 0.063 Uiso 1 1 calc R U
C10 C 0.88453(16) 0.4654(2) 0.0867(8) 0.0455(9) Uani 1 1 d . .
C11 C 0.83564(16) 0.4058(2) 0.0722(8) 0.0457(9) Uani 1 1 d . .
C12 C 0.85580(16) 0.6357(2) -0.3508(7) 0.0461(10) Uani 1 1 d . .
C13 C 0.80594(17) 0.6756(2) -0.4652(8) 0.0567(11) Uani 1 1 d . .
H13 H 0.7646 0.6642 -0.4142 0.068 Uiso 1 1 calc R U
C14 C 0.81584(19) 0.7314(2) -0.6506(9) 0.0630(12) Uani 1 1 d . .
H14 H 0.7813 0.7578 -0.7255 0.076 Uiso 1 1 calc R U
C15 C 0.87541(18) 0.7491(3) -0.7284(10) 0.0635(12) Uani 1 1 d . .
H15 H 0.8822 0.7873 -0.8564 0.076 Uiso 1 1 calc R U
C16 C 0.92560(19) 0.7097(3) -0.6158(9) 0.0667(13) Uani 1 1 d . .
H16 H 0.9669 0.7214 -0.6677 0.080 Uiso 1 1 calc R U
C17 C 0.91586(16) 0.6541(2) -0.4297(9) 0.0570(11) Uani 1 1 d . .
H17 H 0.9505 0.6281 -0.3545 0.068 Uiso 1 1 calc R U
C18 C 0.71691(17) 0.4724(2) -0.3764(8) 0.0511(10) Uani 1 1 d . .
H18A H 0.7090 0.4141 -0.4264 0.061 Uiso 1 1 calc R U
H18B H 0.7338 0.5030 -0.5169 0.061 Uiso 1 1 calc R U
C19 C 0.65610(16) 0.5124(2) -0.2991(7) 0.0464(9) Uani 1 1 d . .
C20 C 0.62606(17) 0.4845(3) -0.0909(8) 0.0555(11) Uani 1 1 d . .
H20 H 0.6432 0.4397 -0.0008 0.067 Uiso 1 1 calc R U
C21 C 0.57111(18) 0.5223(3) -0.0153(8) 0.0581(11) Uani 1 1 d . .
H21 H 0.5510 0.5022 0.1254 0.070 Uiso 1 1 calc R U
C22 C 0.54507(17) 0.5883(3) -0.1392(8) 0.0541(10) Uani 1 1 d . .
C23 C 0.48573(18) 0.6296(3) -0.0518(9) 0.0717(13) Uani 1 1 d . .
H23A H 0.4574 0.5870 0.0120 0.107 Uiso 1 1 calc R U
H23B H 0.4657 0.6586 -0.1862 0.107 Uiso 1 1 calc R U
H23C H 0.4958 0.6698 0.0754 0.107 Uiso 1 1 calc R U
C24 C 0.57481(17) 0.6156(3) -0.3454(8) 0.0571(11) Uani 1 1 d . .
H24 H 0.5576 0.6606 -0.4344 0.069 Uiso 1 1 calc R U
C25 C 0.62976(17) 0.5781(2) -0.4253(8) 0.0545(10) Uani 1 1 d . .
H25 H 0.6493 0.5978 -0.5678 0.065 Uiso 1 1 calc R U

loop_
_atom_site_aniso_label
_atom_site_aniso_U_11
_atom_site_aniso_U_22
_atom_site_aniso_U_33
_atom_site_aniso_U_23
_atom_site_aniso_U_13
_atom_site_aniso_U_12
O1 0.067(2) 0.082(2) 0.070(2) 0.0206(18) -0.0057(18) 0.0125(15)
O2 0.0624(17) 0.0564(17) 0.077(2) 0.0137(17) 0.0062(17) -0.0005(14)
N1 0.0398(16) 0.0454(17) 0.058(2) 0.0041(16) 0.0038(16) 0.0001(13)
N5 0.0430(17) 0.0482(17) 0.053(2) 0.0019(16) 0.0019(15) 0.0013(13)
N7 0.051(2) 0.056(2) 0.063(2) 0.005(2) 0.008(2) 0.0114(16)
C2 0.0374(19) 0.0417(18) 0.059(3) -0.0020(18) 0.0056(18) -0.0021(15)
C3 0.040(2) 0.0464(19) 0.059(3) 0.0007(18) 0.0085(19) 0.0015(15)
C4 0.0362(19) 0.050(2) 0.051(2) 0.0006(19) 0.0081(17) -0.0019(16)
C6 0.043(2) 0.044(2) 0.055(2) 0.0024(19) 0.0075(19) 0.0023(16)
C7 0.045(2) 0.045(2) 0.053(2) 0.0087(19) 0.0068(19) 0.0059(15)
C8 0.045(2) 0.059(2) 0.061(3) 0.005(2) -0.004(2) 0.0064(17)
C9 0.042(2) 0.053(2) 0.063(3) 0.004(2) -0.002(2) -0.0012(16)
C10 0.039(2) 0.047(2) 0.050(2) 0.001(2) 0.0038(19) 0.0032(14)
C11 0.039(2) 0.048(2) 0.050(2) -0.001(2) 0.0022(18) 0.0028(15)
C12 0.0388(19) 0.0407(19) 0.059(3) 0.0020(18) 0.0033(18) 0.0000(14)
C13 0.041(2) 0.052(2) 0.077(3) 0.012(2) 0.003(2) -0.0024(16)
C14 0.048(2) 0.057(2) 0.084(3) 0.016(2) -0.005(2) 0.0001(18)
C15 0.052(2) 0.058(2) 0.081(3) 0.022(2) 0.005(2) -0.0036(19)
C16 0.046(2) 0.065(3) 0.089(4) 0.020(3) 0.014(2) -0.0004(19)
C17 0.036(2) 0.059(2) 0.075(3) 0.012(2) 0.005(2) -0.0001(16)
C18 0.044(2) 0.057(2) 0.053(3) 0.004(2) 0.0014(19) -0.0010(16)
C19 0.040(2) 0.052(2) 0.048(2) 0.004(2) 0.0029(17) -0.0046(16)
C20 0.045(2) 0.063(2) 0.059(3) 0.014(2) 0.007(2) 0.0012(17)
C21 0.049(2) 0.071(3) 0.055(3) 0.005(2) 0.008(2) -0.0048(19)
C22 0.039(2) 0.060(2) 0.064(3) -0.011(2) 0.002(2) -0.0037(17)
C23 0.050(2) 0.078(3) 0.087(3) -0.022(3) 0.005(2) 0.003(2)
C24 0.046(2) 0.058(2) 0.067(3) 0.008(2) -0.005(2) 0.0044(18)
C25 0.046(2) 0.068(2) 0.050(2) 0.014(2) -0.002(2) -0.0007(17)

loop_
_atom_type_symbol
_atom_type_description
_atom_type_scat_dispersion_real
_atom_type_scat_dispersion_imag
_atom_type_scat_source
C C 0.0181 0.0091 'International Tables Vol C Tables 4.2.6.8 and 6.1.1.4'
H H 0.0000 0.0000 'International Tables Vol C Tables 4.2.6.8 and 6.1.1.4'
N N 0.0311 0.0180 'International Tables Vol C Tables 4.2.6.8 and 6.1.1.4'
O O 0.0492 0.0322 'International Tables Vol C Tables 4.2.6.8 and 6.1.1.4'

loop_
_geom_angle_atom_site_label_1
_geom_angle_atom_site_label_2
_geom_angle_atom_site_label_3
_geom_angle
C2 N1 C10 120.7(3)
C4 N5 C11 119.7(3)
O2 N7 O1 124.0(4)
O2 N7 C7 119.2(4)
O1 N7 C7 116.8(3)
N1 C2 C12 119.8(3)
N1 C2 C3 119.4(3)
C12 C2 C3 120.7(3)
C4 C3 C2 104.2(3)
N5 C4 C18 119.8(3)
N5 C4 C3 120.9(3)
C18 C4 C3 119.3(3)
C7 C6 C11 119.5(3)
C6 C7 C8 122.3(3)
C6 C7 N7 117.7(3)
C8 C7 N7 120.0(4)
C9 C8 C7 118.6(4)
C8 C9 C10 121.4(3)
N1 C10 C9 116.8(3)
N1 C10 C11 124.4(3)
C9 C10 C11 118.6(3)
C6 C11 N5 115.9(3)
C6 C11 C10 119.4(4)
N5 C11 C10 124.5(3)
C17 C12 C13 117.9(4)
C17 C12 C2 119.8(3)
C13 C12 C2 122.2(3)
C14 C13 C12 121.1(4)
C15 C14 C13 120.6(4)
C14 C15 C16 118.9(4)
C17 C16 C15 120.6(4)
C16 C17 C12 120.8(4)
C4 C18 C19 111.6(3)
C25 C19 C20 118.2(4)
C25 C19 C18 121.9(4)
C20 C19 C18 119.8(3)
C21 C20 C19 120.1(4)
C22 C21 C20 121.8(4)
C21 C22 C24 117.9(4)
C21 C22 C23 121.0(4)
C24 C22 C23 121.0(4)
C22 C24 C25 121.1(4)
C19 C25 C24 120.7(4)

loop_
_geom_bond_atom_site_label_1
_geom_bond_atom_site_label_2
_geom_bond_distance
O1 N7 1.245(5)
O2 N7 1.224(4)
N1 C2 1.296(5)
N1 C10 1.404(5)
N5 C4 1.284(4)
N5 C11 1.414(5)
N7 C7 1.475(5)
C2 C12 1.480(5)
C2 C3 1.518(5)
C3 C4 1.511(5)
C4 C18 1.500(6)
C6 C7 1.378(5)
C6 C11 1.394(5)
C7 C8 1.390(5)
C8 C9 1.371(5)
C9 C10 1.412(5)
C10 C11 1.422(5)
C12 C17 1.394(5)
C12 C13 1.400(5)
C13 C14 1.380(6)
C14 C15 1.380(5)
C15 C16 1.396(6)
C16 C17 1.381(6)
C18 C19 1.517(5)
C19 C25 1.385(5)
C19 C20 1.398(5)
C20 C21 1.391(5)
C21 C22 1.379(6)
C22 C24 1.383(6)
C22 C23 1.516(5)
C24 C25 1.397(5)
